data_7005818
loop_
_publ_author_name
'Barnes, Nicholas A.'
'Godfrey, Stephen M.'
'Halton, Ruth T. A.'
'Pritchard, Robin G.'
'Safi, Zaki'
'Sheffield, Joanne M.'

_publ_section_title
;
 Preference for a C3 conformation in tris-dimethylaminophosphonium
 cations: a comparison of the reactions of (Me2N)3P with I-X (X = Cl,
 Br, I, CN).
;
_journal_issue 30
_journal_name_full 'Dalton transactions (Cambridge, England : 2003)'
_journal_page_first 3252
_journal_page_last 3258
_journal_paper_doi 10.1039/b705651f
_journal_year 2007
_chemical_absolute_configuration ad
_chemical_compound_source 'synthesis as described'
_chemical_formula_moiety 'C6 H18 Br0.50 Cl0.50 I1 N3 P1'
_chemical_formula_sum 'C6 H18 Br0.5 Cl0.5 I N3 P'
_chemical_formula_weight 347.78
_chemical_name_systematic
;
?
;
_space_group_IT_number 160
_symmetry_cell_setting trigonal
_symmetry_Int_Tables_number 160
_symmetry_space_group_name_Hall 'R 3 -2"'
_symmetry_space_group_name_H-M 'R 3 m :H'
_atom_sites_solution_hydrogens geom
_atom_sites_solution_primary direct
_atom_sites_solution_secondary difmap
_audit_conform_dict_location ftp://ftp.iucr.org/pub/cif_core.dic
_audit_conform_dict_name cif_core.dic
_audit_conform_dict_version 2.3
_audit_creation_date 2006-07-21T12:49:05-00:00
_audit_creation_method 'WinGX routine CIF_UPDATE'
_cell_angle_alpha 90
_cell_angle_beta 90
_cell_angle_gamma 120
_cell_formula_units_Z 3
_cell_length_a 8.2719(9)
_cell_length_b 8.2719(9)
_cell_length_c 16.646(2)
_cell_measurement_reflns_used 25
_cell_measurement_temperature 183(2)
_cell_measurement_theta_max 18
_cell_measurement_theta_min 12
_cell_measurement_wavelength 0.71073
_cell_volume 986.40(19)
_computing_cell_refinement 'CAD4 Express (Enraf Nonius, 1994)'
_computing_data_collection 'CAD4 Express (Enraf Nonius, 1994)'
_computing_data_reduction 'XCAD4 (Harms & Wocadlo, 1995)'
_computing_molecular_graphics 'Ortep-3 for Windows (Farrugia, 1997)'
_computing_publication_material 'WinGX publication routines (Farrugia, 1999)'
_computing_structure_refinement 'SHELXL-97 (Sheldrick, 1997)'
_computing_structure_solution 'SHELXS-86 (Sheldrick, 1986)'
_diffrn_ambient_temperature 183(2)
_diffrn_detector 'scintillation LiI'
_diffrn_detector_dtime 1.195
_diffrn_measured_fraction_theta_full 0.934
_diffrn_measured_fraction_theta_max 0.934
_diffrn_measurement_device '\k-geometry diffractometer'
_diffrn_measurement_device_type 'Enraf Nonius CAD4'
_diffrn_measurement_method 'non-profiled omega/2theta scans'
_diffrn_radiation_monochromator graphite
_diffrn_radiation_probe x-ray
_diffrn_radiation_type MoK\a
_diffrn_radiation_wavelength 0.71069
_diffrn_reflns_av_R_equivalents 0.1063
_diffrn_reflns_av_unetI/netI 0.0691
_diffrn_reflns_limit_h_max 6
_diffrn_reflns_limit_h_min 0
_diffrn_reflns_limit_k_max 8
_diffrn_reflns_limit_k_min -9
_diffrn_reflns_limit_l_max 19
_diffrn_reflns_limit_l_min 0
_diffrn_reflns_number 481
_diffrn_reflns_theta_full 24.97
_diffrn_reflns_theta_max 24.97
_diffrn_reflns_theta_min 3.1
_diffrn_source 'Enraf Nonius FR590'
_diffrn_standards_decay_% 1
_diffrn_standards_interval_time 60
_diffrn_standards_number 3
_exptl_absorpt_coefficient_mu 4.142
_exptl_absorpt_correction_T_max 0.6822
_exptl_absorpt_correction_T_min 0.5755
_exptl_absorpt_correction_type psi-scan
_exptl_absorpt_process_details
;
North A.C.T., Phillips D.C. & Mathews F.S. (1968) Acta. Cryst. A24, 351
Number of psi-scan sets used was 3
Theta correction was applied.
Averaged transmission function was used.
No Fourier smoothing was applied.
;
_exptl_crystal_colour 'pale yellow'
_exptl_crystal_density_diffrn 1.756
_exptl_crystal_density_method 'not measured'
_exptl_crystal_description prism
_exptl_crystal_F_000 507
_exptl_crystal_size_max 0.15
_exptl_crystal_size_mid 0.15
_exptl_crystal_size_min 0.1
_refine_diff_density_max 0.702
_refine_diff_density_min -0.63
_refine_diff_density_rms 0.106
_refine_ls_abs_structure_details 'Flack H D (1983), Acta Cryst. A39, 876-881'
_refine_ls_abs_structure_Flack 0.13(15)
_refine_ls_extinction_coef 0.0026(13)
_refine_ls_extinction_expression Fc^*^=kFc[1+0.001xFc^2^\l^3^/sin(2\q)]^-1/4^
_refine_ls_extinction_method SHELXL
_refine_ls_goodness_of_fit_ref 1.158
_refine_ls_hydrogen_treatment mixed
_refine_ls_matrix_type full
_refine_ls_number_parameters 53
_refine_ls_number_reflns 230
_refine_ls_number_restraints 11
_refine_ls_restrained_S_all 1.131
_refine_ls_R_factor_all 0.0261
_refine_ls_R_factor_gt 0.0261
_refine_ls_shift/su_max 0.001
_refine_ls_shift/su_mean 0
_refine_ls_structure_factor_coef Fsqd
_refine_ls_weighting_details 'calc w=1/[\s^2^(Fo^2^)+(0.0322P)^2^+0.7530P] where P=(Fo^2^+2Fc^2^)/3'
_refine_ls_weighting_scheme calc
_refine_ls_wR_factor_gt 0.0612
_refine_ls_wR_factor_ref 0.0612
_reflns_number_gt 230
_reflns_number_total 230
_reflns_threshold_expression >2sigma(I)
_cod_data_source_file b705651f.txt
_cod_data_source_block sg183b
_cod_original_sg_symbol_Hall 'R 3 -2'
_cod_original_sg_symbol_H-M 'R 3 m'
_cod_original_formula_sum 'C6 H18 Br0.50 Cl0.50 I N3 P'
_cod_database_code 7005818

loop_
_symmetry_equiv_pos_as_xyz
'x, y, z'
'-y, x-y, z'
'-y, -x, z'
'-x+y, -x, z'
'x, x-y, z'
'-x+y, y, z'
'x+2/3, y+1/3, z+1/3'
'-y+2/3, x-y+1/3, z+1/3'
'-y+2/3, -x+1/3, z+1/3'
'-x+y+2/3, -x+1/3, z+1/3'
'x+2/3, x-y+1/3, z+1/3'
'-x+y+2/3, y+1/3, z+1/3'
'x+1/3, y+2/3, z+2/3'
'-y+1/3, x-y+2/3, z+2/3'
'-y+1/3, -x+2/3, z+2/3'
'-x+y+1/3, -x+2/3, z+2/3'
'x+1/3, x-y+2/3, z+2/3'
'-x+y+1/3, y+2/3, z+2/3'

loop_
_atom_site_label
_atom_site_type_symbol
_atom_site_fract_x
_atom_site_fract_y
_atom_site_fract_z
_atom_site_U_iso_or_equiv
_atom_site_adp_type
_atom_site_occupancy
_atom_site_symmetry_multiplicity
_atom_site_calc_flag
_atom_site_refinement_flags
_atom_site_disorder_assembly
_atom_site_disorder_group
Br1 Br 0.3333 0.6667 0.9865(2) 0.0278(9) Uani 0.51(2) 6 d SP . .
Cl1 Cl 0.3333 0.6667 0.9865(2) 0.0278(9) Uani 0.49(2) 6 d SP . .
I1 I 1 1 1 0.0342(4) Uani 1 6 d S . .
P1 P 0.3333 0.6667 1.1143(3) 0.0180(9) Uani 1 6 d S . .
N1 N 0.4858(15) 0.8663(14) 1.1423(8) 0.030(2) Uani 0.5 1 d PD . .
C1 C 0.5182(7) 1.0363(14) 1.1045(8) 0.045(3) Uani 1 2 d SD . .
C2 C 0.6493(18) 0.9095(18) 1.1946(11) 0.031(2) Uani 0.5 1 d PD . .
H1A H 0.583(11) 1.031(10) 1.065(3) 0.037(15) Uiso 1 1 d D . .
H1B H 0.554(5) 1.109(9) 1.142(4) 0.037(15) Uiso 1 2 d SD . .
H2A H 0.652(17) 0.996(18) 1.220(9) 0.037(15) Uiso 0.5 1 d PD . .
H2B H 0.730(9) 0.98(2) 1.162(5) 0.037(15) Uiso 0.5 1 d PD . .
H2C H 0.606(12) 0.803(6) 1.214(5) 0.037(15) Uiso 1 2 d SD . .

loop_
_atom_site_aniso_label
_atom_site_aniso_U_11
_atom_site_aniso_U_22
_atom_site_aniso_U_33
_atom_site_aniso_U_23
_atom_site_aniso_U_13
_atom_site_aniso_U_12
Br1 0.0302(9) 0.0302(9) 0.0231(12) 0 0 0.0151(5)
Cl1 0.0302(9) 0.0302(9) 0.0231(12) 0 0 0.0151(5)
I1 0.0360(5) 0.0360(5) 0.0305(5) 0 0 0.0180(2)
P1 0.0133(13) 0.0133(13) 0.0275(16) 0 0 0.0067(7)
N1 0.029(5) 0.009(4) 0.046(4) -0.006(4) -0.015(4) 0.006(3)
C1 0.056(5) 0.013(4) 0.054(6) -0.007(4) -0.003(2) 0.006(2)
C2 0.023(6) 0.023(7) 0.046(6) 0.005(5) -0.005(5) 0.010(5)

loop_
_atom_type_symbol
_atom_type_description
_atom_type_scat_dispersion_real
_atom_type_scat_dispersion_imag
_atom_type_scat_source
C C 0.0033 0.0016 'International Tables Vol C Tables 4.2.6.8 and 6.1.1.4'
H H 0 0 'International Tables Vol C Tables 4.2.6.8 and 6.1.1.4'
N N 0.0061 0.0033 'International Tables Vol C Tables 4.2.6.8 and 6.1.1.4'
P P 0.1023 0.0942 'International Tables Vol C Tables 4.2.6.8 and 6.1.1.4'
I I -0.4742 1.8119 'International Tables Vol C Tables 4.2.6.8 and 6.1.1.4'
Cl Cl 0.1484 0.1585 'International Tables Vol C Tables 4.2.6.8 and 6.1.1.4'
Br Br -0.2901 2.4595 'International Tables Vol C Tables 4.2.6.8 and 6.1.1.4'

loop_
_geom_angle_atom_site_label_1
_geom_angle_atom_site_label_2
_geom_angle_atom_site_label_3
_geom_angle
_geom_angle_site_symmetry_1
_geom_angle_site_symmetry_3
_geom_angle_publ_flag
N1 P1 N1 81.3(8) 6 2_665 ?
N1 P1 N1 32.3(9) 6 . ?
N1 P1 N1 111.5(4) 2_665 . ?
N1 P1 N1 111.5(4) 6 3_665 ?
N1 P1 N1 32.3(9) 2_665 3_665 ?
N1 P1 N1 136.8(9) . 3_665 ?
N1 P1 N1 111.5(4) 6 5_565 ?
N1 P1 N1 136.8(9) 2_665 5_565 ?
N1 P1 N1 81.3(8) . 5_565 ?
N1 P1 N1 111.5(4) 3_665 5_565 ?
N1 P1 N1 136.8(9) 6 4_565 ?
N1 P1 N1 111.5(4) 2_665 4_565 ?
N1 P1 N1 111.5(4) . 4_565 ?
N1 P1 N1 81.3(8) 3_665 4_565 ?
N1 P1 N1 32.3(9) 5_565 4_565 ?
N1 P1 Br1 107.4(4) 6 . ?
N1 P1 Br1 107.4(4) 2_665 . ?
N1 P1 Br1 107.4(4) . . ?
N1 P1 Br1 107.4(4) 3_665 . ?
N1 P1 Br1 107.4(4) 5_565 . ?
N1 P1 Br1 107.4(4) 4_565 . ?
N1 N1 C1 72.4(5) 6 . ?
N1 N1 C2 141.8(9) 6 . ?
C1 N1 C2 108.5(9) . . ?
N1 N1 P1 73.9(4) 6 . ?
C1 N1 P1 123.9(8) . . ?
C2 N1 P1 125.6(8) . . ?
N1 C1 N1 35.2(10) 6 . ?
N1 C1 H1A 120(5) 6 . ?
N1 C1 H1A 96(5) . . ?
N1 C1 H1B 102(6) 6 . ?
N1 C1 H1B 102(5) . . ?
H1A C1 H1B 128(7) . . ?
C2 C2 N1 102.3(6) 5_565 . ?
C2 C2 H2A 149(10) 5_565 . ?
N1 C2 H2A 98(5) . . ?
C2 C2 H2B 109(10) 5_565 . ?
N1 C2 H2B 95(5) . . ?
H2A C2 H2B 92(10) . . ?
C2 C2 H2C 33(6) 5_565 . ?
N1 C2 H2C 96(5) . . ?
H2A C2 H2C 122(10) . . ?
H2B C2 H2C 142(10) . . ?

loop_
_geom_bond_atom_site_label_1
_geom_bond_atom_site_label_2
_geom_bond_distance
_geom_bond_site_symmetry_2
_geom_bond_publ_flag
Br1 P1 2.127(9) . ?
P1 N1 1.566(10) 6 ?
P1 N1 1.566(10) 2_665 ?
P1 N1 1.566(10) . ?
P1 N1 1.566(10) 3_665 ?
P1 N1 1.566(10) 5_565 ?
P1 N1 1.566(10) 4_565 ?
N1 N1 0.87(2) 6 ?
N1 C1 1.439(14) . ?
N1 C2 1.493(16) . ?
C1 N1 1.439(15) 6 ?
C1 H1A 0.86(5) . ?
C1 H1B 0.81(5) . ?
C2 C2 1.40(3) 5_565 ?
C2 H2A 0.82(6) . ?
C2 H2B 0.84(6) . ?
C2 H2C 0.83(5) . ?
